data_7050947
loop_
_publ_author_name
'Jones, Cameron'
'Junk, Peter'
'Richards, Anne F.'
'Waugh, M.'

_publ_section_title
;
The interaction of phosphavinyl Grignard reagents with group 15 halides:
synthesis and structural characterization of novel heterocyclic and
heterocage compounds
;
_journal_name_full 'New Journal of Chemistry'
_journal_paper_doi 10.1039/b204663f
_journal_year 2002
_chemical_formula_sum 'C27 H40 O5 P2 W'
_chemical_formula_weight 690.38
_space_group_IT_number 14
_symmetry_cell_setting monoclinic
_symmetry_space_group_name_Hall '-P 2yn'
_symmetry_space_group_name_H-M 'P 1 21/n 1'
_cell_angle_alpha 90.00
_cell_angle_beta 103.99(3)
_cell_angle_gamma 90.00
_cell_formula_units_Z 4
_cell_length_a 10.441(2)
_cell_length_b 18.702(4)
_cell_length_c 15.226(3)
_cell_measurement_temperature 150(2)
_cell_volume 2885.0(10)
_diffrn_ambient_temperature 293(2)
_exptl_crystal_density_diffrn 1.589
_cod_original_sg_symbol_H-M 'P 21/n'
_cod_database_code 7050947

loop_
_symmetry_equiv_pos_as_xyz
'x, y, z'
'-x+1/2, y+1/2, -z+1/2'
'-x, -y, -z'
'x-1/2, -y-1/2, z-1/2'

loop_
_atom_site_label
_atom_site_type_symbol
_atom_site_fract_x
_atom_site_fract_y
_atom_site_fract_z
_atom_site_U_iso_or_equiv
_atom_site_adp_type
_atom_site_occupancy
_atom_site_symmetry_multiplicity
_atom_site_calc_flag
_atom_site_refinement_flags
_atom_site_disorder_assembly
_atom_site_disorder_group
W1 W 0.242062(19) 0.124785(11) 0.342036(13) 0.01621(13) Uani 1 1 d . . .
P1 P 0.22516(12) 0.18188(7) 0.49340(9) 0.0141(3) Uani 1 1 d . . .
P2 P 0.32493(13) 0.27993(7) 0.55561(9) 0.0161(3) Uani 1 1 d . . .
O1 O 0.5513(4) 0.1557(3) 0.3936(3) 0.0374(11) Uani 1 1 d . . .
O2 O 0.1618(5) 0.2573(3) 0.2085(3) 0.0393(11) Uani 1 1 d . . .
O3 O -0.0573(5) 0.0755(3) 0.2786(3) 0.0445(13) Uani 1 1 d . . .
O4 O 0.2927(5) -0.0261(2) 0.4396(3) 0.0390(11) Uani 1 1 d . . .
O5 O 0.2858(5) 0.0507(3) 0.1667(3) 0.0312(10) Uani 1 1 d . . .
C1 C 0.0862(5) 0.2353(3) 0.5136(3) 0.0163(10) Uani 1 1 d . . .
C2 C 0.1472(5) 0.2988(3) 0.5414(3) 0.0163(10) Uani 1 1 d . . .
C3 C -0.0550(5) 0.2060(3) 0.4951(4) 0.0200(11) Uani 1 1 d . . .
C4 C -0.0524(7) 0.1235(3) 0.4959(5) 0.0273(15) Uani 1 1 d . . .
H4A H 0.0030 0.1067 0.4583 0.041 Uiso 1 1 calc R . .
H4B H -0.1404 0.1055 0.4733 0.041 Uiso 1 1 calc R . .
H4C H -0.0183 0.1069 0.5567 0.041 Uiso 1 1 calc R . .
C5 C -0.1334(6) 0.2264(4) 0.5644(4) 0.0308(14) Uani 1 1 d . . .
H5A H -0.2188 0.2043 0.5482 0.046 Uiso 1 1 calc R . .
H5B H -0.1435 0.2774 0.5650 0.046 Uiso 1 1 calc R . .
H5C H -0.0869 0.2104 0.6234 0.046 Uiso 1 1 calc R . .
C6 C -0.1275(6) 0.2316(4) 0.3993(4) 0.0289(13) Uani 1 1 d . . .
H6A H -0.0788 0.2168 0.3564 0.043 Uiso 1 1 calc R . .
H6B H -0.1342 0.2828 0.3989 0.043 Uiso 1 1 calc R . .
H6C H -0.2143 0.2112 0.3832 0.043 Uiso 1 1 calc R . .
C7 C 0.1025(6) 0.3679(3) 0.5785(4) 0.0200(12) Uani 1 1 d . . .
C8 C 0.2077(6) 0.4258(3) 0.5833(4) 0.0262(12) Uani 1 1 d . . .
H8A H 0.1824 0.4681 0.6106 0.039 Uiso 1 1 calc R . .
H8B H 0.2158 0.4368 0.5232 0.039 Uiso 1 1 calc R . .
H8C H 0.2909 0.4089 0.6189 0.039 Uiso 1 1 calc R . .
C9 C -0.0269(6) 0.3978(4) 0.5192(4) 0.0266(13) Uani 1 1 d . . .
H9A H -0.0442 0.4439 0.5416 0.040 Uiso 1 1 calc R . .
H9B H -0.0982 0.3660 0.5211 0.040 Uiso 1 1 calc R . .
H9C H -0.0190 0.4023 0.4579 0.040 Uiso 1 1 calc R . .
C10 C 0.0919(7) 0.3544(4) 0.6762(4) 0.0269(13) Uani 1 1 d . . .
H10A H 0.0637 0.3974 0.7003 0.040 Uiso 1 1 calc R . .
H10B H 0.1766 0.3404 0.7126 0.040 Uiso 1 1 calc R . .
H10C H 0.0290 0.3171 0.6765 0.040 Uiso 1 1 calc R . .
C11 C 0.2763(6) 0.1175(3) 0.5889(4) 0.0193(12) Uani 1 1 d . . .
H11 H 0.2295 0.0724 0.5709 0.023 Uiso 1 1 calc R . .
C12 C 0.2457(6) 0.1420(3) 0.6777(4) 0.0197(11) Uani 1 1 d . . .
H12A H 0.2895 0.1873 0.6960 0.024 Uiso 1 1 calc R . .
H12B H 0.1513 0.1496 0.6680 0.024 Uiso 1 1 calc R . .
C13 C 0.2911(5) 0.0871(3) 0.7535(4) 0.0211(11) Uani 1 1 d . . .
H13A H 0.2734 0.1050 0.8092 0.025 Uiso 1 1 calc R . .
H13B H 0.2424 0.0429 0.7377 0.025 Uiso 1 1 calc R . .
C14 C 0.4384(6) 0.0729(3) 0.7675(4) 0.0252(12) Uani 1 1 d . . .
H14A H 0.4651 0.0361 0.8132 0.030 Uiso 1 1 calc R . .
H14B H 0.4871 0.1161 0.7894 0.030 Uiso 1 1 calc R . .
C15 C 0.4727(6) 0.0489(3) 0.6797(4) 0.0256(12) Uani 1 1 d . . .
H15A H 0.5676 0.0435 0.6901 0.031 Uiso 1 1 calc R . .
H15B H 0.4324 0.0028 0.6615 0.031 Uiso 1 1 calc R . .
C16 C 0.4241(5) 0.1031(3) 0.6044(4) 0.0198(11) Uani 1 1 d . . .
H16A H 0.4423 0.0853 0.5488 0.024 Uiso 1 1 calc R . .
H16B H 0.4721 0.1475 0.6199 0.024 Uiso 1 1 calc R . .
C17 C 0.3923(5) 0.3219(3) 0.4651(4) 0.0196(11) Uani 1 1 d . . .
H17 H 0.4319 0.2826 0.4381 0.024 Uiso 1 1 calc R . .
C18 C 0.5077(6) 0.3727(3) 0.5066(5) 0.0260(14) Uani 1 1 d . . .
H18A H 0.4743 0.4147 0.5311 0.031 Uiso 1 1 calc R . .
H18B H 0.5695 0.3488 0.5557 0.031 Uiso 1 1 calc R . .
C19 C 0.5785(7) 0.3952(4) 0.4330(5) 0.0377(16) Uani 1 1 d . . .
H19A H 0.6484 0.4287 0.4585 0.045 Uiso 1 1 calc R . .
H19B H 0.6184 0.3534 0.4127 0.045 Uiso 1 1 calc R . .
C20 C 0.4837(6) 0.4293(3) 0.3531(5) 0.0333(14) Uani 1 1 d . . .
H20A H 0.5302 0.4409 0.3070 0.040 Uiso 1 1 calc R . .
H20B H 0.4500 0.4735 0.3723 0.040 Uiso 1 1 calc R . .
C21 C 0.3687(7) 0.3794(3) 0.3133(5) 0.0288(15) Uani 1 1 d . . .
H21A H 0.4015 0.3367 0.2899 0.035 Uiso 1 1 calc R . .
H21B H 0.3079 0.4030 0.2635 0.035 Uiso 1 1 calc R . .
C22 C 0.2965(6) 0.3587(3) 0.3857(4) 0.0230(12) Uani 1 1 d . . .
H22A H 0.2241 0.3267 0.3600 0.028 Uiso 1 1 calc R . .
H22B H 0.2601 0.4012 0.4071 0.028 Uiso 1 1 calc R . .
C23 C 0.4386(6) 0.1470(4) 0.3766(4) 0.0236(12) Uani 1 1 d . . .
C24 C 0.1927(6) 0.2130(3) 0.2617(4) 0.0258(12) Uani 1 1 d . . .
C25 C 0.0484(6) 0.0951(4) 0.3024(4) 0.0269(13) Uani 1 1 d . . .
C26 C 0.2775(6) 0.0290(3) 0.4072(4) 0.0235(12) Uani 1 1 d . . .
C27 C 0.2691(5) 0.0785(3) 0.2310(4) 0.0227(12) Uani 1 1 d . . .

loop_
_atom_site_aniso_label
_atom_site_aniso_U_11
_atom_site_aniso_U_22
_atom_site_aniso_U_33
_atom_site_aniso_U_23
_atom_site_aniso_U_13
_atom_site_aniso_U_12
W1 0.01554(18) 0.01884(19) 0.01372(18) -0.00165(7) 0.00253(11) -0.00068(7)
P1 0.0130(6) 0.0163(6) 0.0128(6) 0.0001(5) 0.0026(5) 0.0007(5)
P2 0.0135(6) 0.0177(6) 0.0156(6) 0.0007(5) 0.0004(5) -0.0001(5)
O1 0.018(2) 0.052(3) 0.040(3) -0.006(2) 0.0048(19) -0.004(2)
O2 0.049(3) 0.034(3) 0.028(2) 0.004(2) -0.004(2) 0.003(2)
O3 0.027(3) 0.060(3) 0.045(3) -0.023(3) 0.005(2) -0.013(2)
O4 0.053(3) 0.029(3) 0.040(3) 0.008(2) 0.022(2) 0.004(2)
O5 0.034(2) 0.039(3) 0.022(2) -0.0087(18) 0.0097(17) 0.000(2)
C1 0.014(2) 0.023(3) 0.012(2) 0.001(2) 0.0034(19) 0.004(2)
C2 0.019(3) 0.020(3) 0.009(2) 0.000(2) 0.0035(19) 0.004(2)
C3 0.016(3) 0.026(3) 0.019(3) 0.003(2) 0.006(2) -0.002(2)
C4 0.021(3) 0.031(4) 0.030(4) 0.001(2) 0.007(3) -0.007(2)
C5 0.026(3) 0.038(4) 0.034(3) -0.001(3) 0.017(3) -0.005(3)
C6 0.017(3) 0.042(4) 0.024(3) 0.001(3) -0.004(2) 0.000(3)
C7 0.023(3) 0.020(3) 0.017(3) -0.001(2) 0.005(2) 0.003(2)
C8 0.031(3) 0.020(3) 0.027(3) -0.007(2) 0.007(2) 0.002(2)
C9 0.033(3) 0.028(3) 0.018(3) 0.001(3) 0.004(3) 0.008(3)
C10 0.032(3) 0.032(3) 0.017(3) -0.001(3) 0.007(2) 0.006(3)
C11 0.024(3) 0.019(3) 0.015(3) -0.002(2) 0.005(2) 0.001(2)
C12 0.022(3) 0.020(3) 0.017(3) 0.002(2) 0.006(2) 0.001(2)
C13 0.031(3) 0.019(3) 0.015(2) 0.003(2) 0.008(2) -0.001(2)
C14 0.028(3) 0.030(3) 0.016(3) 0.005(2) 0.002(2) 0.007(2)
C15 0.031(3) 0.026(3) 0.020(3) 0.008(2) 0.008(2) 0.010(2)
C16 0.020(3) 0.028(3) 0.012(3) 0.004(2) 0.004(2) 0.004(2)
C17 0.019(3) 0.019(3) 0.021(3) 0.002(2) 0.005(2) 0.000(2)
C18 0.015(3) 0.030(3) 0.029(4) 0.004(2) -0.003(3) -0.008(2)
C19 0.022(3) 0.041(4) 0.050(5) 0.016(4) 0.009(3) -0.005(3)
C20 0.035(3) 0.025(3) 0.045(4) 0.011(3) 0.020(3) -0.003(3)
C21 0.035(4) 0.030(3) 0.024(3) 0.006(2) 0.013(3) 0.001(2)
C22 0.016(3) 0.029(3) 0.023(3) 0.002(2) 0.003(2) -0.003(2)
C23 0.028(3) 0.025(3) 0.018(3) 0.001(2) 0.008(2) -0.001(3)
C24 0.029(3) 0.026(3) 0.019(3) -0.001(2) 0.000(2) -0.001(2)
C25 0.025(3) 0.029(3) 0.025(3) -0.011(3) 0.005(2) -0.001(3)
C26 0.028(3) 0.025(3) 0.019(3) 0.001(2) 0.010(2) 0.002(2)
C27 0.018(3) 0.025(3) 0.024(3) -0.002(2) 0.004(2) 0.003(2)

loop_
_geom_bond_atom_site_label_1
_geom_bond_atom_site_label_2
_geom_bond_distance
_geom_bond_site_symmetry_2
_geom_bond_publ_flag
W1 C27 1.979(5) . ?
W1 C23 2.034(6) . ?
W1 C26 2.037(6) . ?
W1 C25 2.042(6) . ?
W1 C24 2.044(6) . ?
W1 P1 2.5845(14) . ?
P1 C1 1.847(5) . ?
P1 C11 1.865(6) . ?
P1 P2 2.2063(19) . ?
P2 C2 1.849(5) . ?
P2 C17 1.865(6) . ?
O1 C23 1.153(8) . ?
O2 C24 1.150(8) . ?
O3 C25 1.136(8) . ?
O4 C26 1.137(7) . ?
O5 C27 1.158(7) . ?
C1 C2 1.366(8) . ?
C1 C3 1.533(7) . ?
C2 C7 1.527(7) . ?
C3 C5 1.531(8) . ?
C3 C4 1.544(8) . ?
C3 C6 1.548(8) . ?
C7 C8 1.533(8) . ?
C7 C9 1.537(8) . ?
C7 C10 1.538(8) . ?
C11 C16 1.527(8) . ?
C11 C12 1.533(8) . ?
C12 C13 1.532(8) . ?
C13 C14 1.524(8) . ?
C14 C15 1.533(8) . ?
C15 C16 1.523(7) . ?
C17 C22 1.534(8) . ?
C17 C18 1.545(8) . ?
C18 C19 1.543(10) . ?
C19 C20 1.511(10) . ?
C20 C21 1.526(9) . ?
C21 C22 1.528(9) . ?
